data_2200021
loop_
_publ_author_name
'Czugler, M\'aty\'as'
'Bombicz, Petra'

_publ_section_title
;
 6,7-Dimethyl-3a,8a-dihydro-3<i>H</i>-8-oxacyclopenta[<i>a</i>]inden-5-yl
 benzoate
;
_journal_issue 1
_journal_name_full 'Acta Crystallographica Section E'
_journal_page_first o37
_journal_page_last o38
_journal_paper_doi 10.1107/S1600536800018821
_journal_volume 57
_journal_year 2001
_chemical_formula_sum 'C20 H18 O3'
_chemical_formula_weight 306.34
_chemical_name_systematic
;
6,7-dimethyl-3a,8a-dihydro-3H-8-oxa-cyclopenta[a]inden-5-yl benzoate
;
_space_group_IT_number 14
_symmetry_cell_setting monoclinic
_symmetry_space_group_name_Hall '-P 2yab'
_symmetry_space_group_name_H-M 'P 1 21/a 1'
_audit_creation_method SHELXL-97
_cell_angle_alpha 90.00
_cell_angle_beta 101.274(5)
_cell_angle_gamma 90.00
_cell_formula_units_Z 4
_cell_length_a 7.9964(10)
_cell_length_b 18.6031(10)
_cell_length_c 10.9254(10)
_cell_measurement_reflns_used 25
_cell_measurement_temperature 293(2)
_cell_measurement_theta_max 20.9
_cell_measurement_theta_min 10.0
_cell_volume 1593.9(3)
_computing_cell_refinement 'CAD-4 EXPRESS'
_computing_data_collection 'CAD-4 EXPRESS (Enraf-Nonius, 1994)'
_computing_data_reduction 'XCAD4 (Harms, 1996)'
_computing_molecular_graphics 'ZORTEP (Zsolnay & Pritzkow, 1996)'
_computing_publication_material SHELXL97
_computing_structure_refinement 'SHELXL97 (Sheldrick, 1997)'
_computing_structure_solution 'SHELXS86 (Sheldrick, 1985)'
_diffrn_ambient_temperature 293(2)
_diffrn_measured_fraction_theta_full .974
_diffrn_measured_fraction_theta_max .974
_diffrn_measurement_device_type 'Enraf-Nonius CAD-4'
_diffrn_measurement_method \w-2\q
_diffrn_radiation_monochromator graphite
_diffrn_radiation_source 'fine-focus sealed tube'
_diffrn_radiation_type MoK\a
_diffrn_radiation_wavelength .71070
_diffrn_reflns_av_R_equivalents .017
_diffrn_reflns_av_sigmaI/netI .047
_diffrn_reflns_limit_h_max 12
_diffrn_reflns_limit_h_min 0
_diffrn_reflns_limit_k_max 0
_diffrn_reflns_limit_k_min -28
_diffrn_reflns_limit_l_max 16
_diffrn_reflns_limit_l_min -16
_diffrn_reflns_number 6538
_diffrn_reflns_theta_full 33.0
_diffrn_reflns_theta_max 33.0
_diffrn_reflns_theta_min 2.8
_diffrn_standards_decay_% 2
_diffrn_standards_interval_time 60
_diffrn_standards_number 3
_exptl_absorpt_coefficient_mu .09
_exptl_absorpt_correction_T_max .986
_exptl_absorpt_correction_T_min .959
_exptl_absorpt_correction_type '\y scan'
_exptl_absorpt_process_details '(MolEN; Enraf-Nonius, 1990)'
_exptl_crystal_colour colourless
_exptl_crystal_density_diffrn 1.277
_exptl_crystal_density_method 'not measured'
_exptl_crystal_description needle
_exptl_crystal_F_000 648
_exptl_crystal_size_max .50
_exptl_crystal_size_mid .50
_exptl_crystal_size_min .17
_refine_diff_density_max .30
_refine_diff_density_min -.22
_refine_ls_extinction_method none
_refine_ls_goodness_of_fit_ref .97
_refine_ls_hydrogen_treatment constr
_refine_ls_matrix_type full
_refine_ls_number_parameters 215
_refine_ls_number_reflns 6020
_refine_ls_number_restraints 0
_refine_ls_restrained_S_all .97
_refine_ls_R_factor_all .131
_refine_ls_R_factor_gt .052
_refine_ls_shift/su_max .009
_refine_ls_shift/su_mean <0.001
_refine_ls_structure_factor_coef Fsqd
_refine_ls_weighting_details 'w = 1/[\s^2^(Fo^2^)+(0.0815P)^2^+0.0559P] P = (Fo^2^+2Fc^2^)/3'
_refine_ls_weighting_scheme calc
_refine_ls_wR_factor_ref .158
_reflns_number_gt 3130
_reflns_number_total 6020
_reflns_threshold_expression I>2\s(I)
_cod_data_source_file cf6004.cif
_cod_data_source_block I
_cod_depositor_comments
;
The following automatic conversions were performed:
'_symmetry_cell_setting' value 'Monoclinic' changed to 'monoclinic'
according to '/home/saulius/struct/CIF-dictionaries/cif_core.dic'
dictionary named 'cif_core.dic' version 2.4.1 from 2010-06-29.

Automatic conversion script
Id: cif_fix_enum 1527 2010-12-29 10:47:43Z saulius 

The following automatic conversions were performed:

'_symmetry_cell_setting' value 'Monoclinic' changed to 'monoclinic'
according to /home/saulius/struct/CIF-dictionaries/cif_core.dic
dictionary named 'cif_core.dic' version 2.4.1 from 2010-06-29.

Automatic conversion script
Id: cif_fix_values 1715 2011-07-08 13:25:40Z adriana 
;
_cod_original_cell_volume 1593.9(2)
_cod_original_sg_symbol_H-M 'P 21/a'
_cod_database_code 2200021
_cod_database_fobs_code 2200021

loop_
_symmetry_equiv_pos_as_xyz
'x, y, z'
'-x+1/2, y+1/2, -z'
'-x, -y, -z'
'x-1/2, -y-1/2, z'

loop_
_atom_site_label
_atom_site_fract_x
_atom_site_fract_y
_atom_site_fract_z
_atom_site_U_iso_or_equiv
_atom_site_adp_type
_atom_site_calc_flag
_atom_site_refinement_flags
_atom_site_occupancy
_atom_site_disorder_assembly
_atom_site_disorder_group
_atom_site_type_symbol
C1 .7761(2) .08635(10) .14329(16) .0646(4) Uani d . 1 . . C
H1 .8330 .0496 .1107 .077(4) Uiso calc R 1 . . H
C2 .8519(2) .13357(11) .22675(15) .0708(5) Uani d . 1 . . C
H2 .9681 .1332 .2603 .077(4) Uiso calc R 1 . . H
C3 .7317(3) .18685(10) .26071(16) .0752(5) Uani d . 1 . . C
H3B .7534 .2343 .2304 .093(4) Uiso calc R 1 . . H
H3C .7411 .1890 .3505 .093(4) Uiso calc R 1 . . H
C3A .5559(2) .15973(8) .19726(13) .0544(3) Uani d . 1 . . C
H3A .4865 .1983 .1521 .067(3) Uiso calc R 1 . . H
C3B .46054(18) .11964(7) .28143(11) .0442(3) Uani d . 1 . . C
C4 .40996(18) .14021(7) .39023(11) .0461(3) Uani d . 1 . . C
H4 .4305 .1864 .4222 .067(2) Uiso calc R 1 . . H
C5 .32755(17) .08942(7) .44976(11) .0419(3) Uani d . 1 . . C
C6 .29346(14) .01958(6) .40612(11) .0397(3) Uani d . 1 . . C
C7 .34546(16) -.00099(7) .29558(11) .0418(3) Uani d . 1 . . C
C7A .42922(16) .05029(7) .23805(10) .0418(3) Uani d . 1 . . C
O8 .49083(13) .03627(5) .13135(8) .0532(3) Uani d . 1 . . O
C8A .5893(2) .09911(8) .10792(12) .0536(3) Uani d . 1 . . C
H8A .5573 .1145 .0207 .067(3) Uiso calc R 1 . . H
C9 .20783(19) -.03354(8) .47702(14) .0555(4) Uani d . 1 . . C
H9A .2044 -.0146 .5582 .118(3) Uiso calc R 1 . . H
H9B .2707 -.0778 .4857 .118(3) Uiso calc R 1 . . H
H9C .0937 -.0422 .4325 .118(3) Uiso calc R 1 . . H
C10 .3153(2) -.07549(8) .24169(16) .0612(4) Uani d . 1 . . C
H10A .3704 -.0803 .1716 .118(3) Uiso calc R 1 . . H
H10B .1950 -.0834 .2151 .118(3) Uiso calc R 1 . . H
H10C .3611 -.1103 .3041 .118(3) Uiso calc R 1 . . H
O11 .28707(13) .10569(5) .56712(8) .0492(2) Uani d . 1 . . O
O12 .10692(15) .19461(6) .49072(9) .0662(3) Uani d . 1 . . O
C13 .17338(16) .15775(6) .57653(11) .0408(3) Uani d . 1 . . C
C14 .14310(15) .16360(6) .70628(11) .0382(2) Uani d . 1 . . C
C15 .04804(19) .22128(7) .73546(13) .0510(3) Uani d . 1 . . C
H15 .0048 .2548 .6744 .067(2) Uiso calc R 1 . . H
C16 .0174(2) .22905(9) .85491(14) .0617(4) Uani d . 1 . . C
H16 -.0451 .2681 .8744 .067(2) Uiso calc R 1 . . H
C17 .0794(2) .17900(9) .94495(13) .0589(4) Uani d . 1 . . C
H17 .0582 .1841 1.0252 .067(2) Uiso calc R 1 . . H
C18 .1728(2) .12130(8) .91680(12) .0538(3) Uani d . 1 . . C
H18 .2142 .0875 .9780 .067(2) Uiso calc R 1 . . H
C19 .20536(17) .11335(7) .79753(12) .0452(3) Uani d . 1 . . C
H19 .2688 .0744 .7788 .067(2) Uiso calc R 1 . . H

loop_
_atom_site_aniso_label
_atom_site_aniso_U_11
_atom_site_aniso_U_22
_atom_site_aniso_U_33
_atom_site_aniso_U_12
_atom_site_aniso_U_13
_atom_site_aniso_U_23
C1 .0676(10) .0669(10) .0656(9) .0013(8) .0284(8) .0013(8)
C2 .0680(10) .0845(12) .0632(10) -.0166(9) .0207(8) .0069(9)
C3 .1016(14) .0658(10) .0679(10) -.0321(10) .0406(10) -.0094(8)
C3A .0759(10) .0441(7) .0499(7) .0013(7) .0282(7) .0079(6)
C3B .0562(7) .0385(6) .0406(6) .0043(5) .0165(5) .0042(5)
C4 .0619(8) .0354(6) .0446(6) .0039(6) .0188(6) -.0012(5)
C5 .0483(7) .0433(6) .0364(5) .0093(5) .0140(5) .0009(5)
C6 .0355(6) .0421(6) .0424(6) .0036(5) .0099(5) .0032(5)
C7 .0403(6) .0416(6) .0434(6) -.0002(5) .0084(5) -.0033(5)
C7A .0474(7) .0451(6) .0344(5) .0033(5) .0114(5) -.0024(5)
O8 .0683(6) .0546(6) .0417(5) -.0038(5) .0230(4) -.0079(4)
C8A .0699(9) .0569(8) .0386(6) -.0020(7) .0219(6) .0037(6)
C9 .0531(8) .0520(8) .0672(9) -.0010(6) .0262(7) .0083(7)
C10 .0666(9) .0502(8) .0702(10) -.0145(7) .0214(8) -.0183(7)
O11 .0620(6) .0508(5) .0385(4) .0172(4) .0194(4) .0037(4)
O12 .0805(8) .0724(7) .0483(6) .0334(6) .0189(5) .0146(5)
C13 .0435(6) .0385(6) .0421(6) .0017(5) .0123(5) .0000(5)
C14 .0400(6) .0366(5) .0394(5) -.0011(5) .0110(4) -.0030(5)
C15 .0580(8) .0459(7) .0504(7) .0093(6) .0140(6) -.0017(6)
C16 .0731(10) .0570(9) .0600(8) .0125(8) .0258(7) -.0121(7)
C17 .0699(10) .0675(9) .0434(7) -.0039(8) .0208(6) -.0100(7)
C18 .0638(9) .0580(8) .0403(6) -.0017(7) .0118(6) .0040(6)
C19 .0506(7) .0422(6) .0444(6) .0037(5) .0133(5) .0017(5)

loop_
_atom_type_symbol
_atom_type_description
_atom_type_scat_dispersion_real
_atom_type_scat_dispersion_imag
_atom_type_scat_source
C C .0033 .0016 'International Tables Vol C Tables 4.2.6.8 and 6.1.1.4'
H H .0000 .0000 'International Tables Vol C Tables 4.2.6.8 and 6.1.1.4'
O O .0106 .0060 'International Tables Vol C Tables 4.2.6.8 and 6.1.1.4'

loop_
_geom_angle_atom_site_label_1
_geom_angle_atom_site_label_2
_geom_angle_atom_site_label_3
_geom_angle
_geom_angle_publ_flag
C2 C1 C8A 111.98(16) ?
C1 C2 C3 112.64(17) yes
C2 C3 C3A 104.53(14) ?
C3B C3A C3 114.75(12) yes
C3B C3A C8A 101.25(11) ?
C3 C3A C8A 105.66(13) ?
C7A C3B C4 119.34(12) ?
C7A C3B C3A 109.48(11) ?
C4 C3B C3A 131.12(12) yes
C3B C4 C5 117.46(12) ?
C4 C5 C6 123.71(11) ?
C4 C5 O11 119.59(11) ?
C6 C5 O11 116.47(11) ?
C5 C6 C7 118.51(11) ?
C5 C6 C9 121.07(11) ?
C7 C6 C9 120.39(11) ?
C7A C7 C6 116.95(11) ?
C7A C7 C10 120.73(11) ?
C6 C7 C10 122.32(12) ?
O8 C7A C3B 113.38(11) yes
O8 C7A C7 122.61(11) yes
C3B C7A C7 124.01(11) ?
C7A O8 C8A 106.95(9) ?
O8 C8A C1 112.05(12) yes
O8 C8A C3A 107.90(10) ?
C1 C8A C3A 103.93(13) ?
C13 O11 C5 120.04(9) yes
O12 C13 O11 123.69(11) yes
O12 C13 C14 124.99(11) ?
O11 C13 C14 111.31(10) ?
C19 C14 C15 119.48(11) ?
C19 C14 C13 122.24(11) ?
C15 C14 C13 118.28(11) ?
C16 C15 C14 120.28(13) ?
C17 C16 C15 119.95(13) ?
C16 C17 C18 120.26(13) ?
C17 C18 C19 120.22(13) ?
C18 C19 C14 119.81(12) ?

loop_
_geom_bond_atom_site_label_1
_geom_bond_atom_site_label_2
_geom_bond_site_symmetry_2
_geom_bond_distance
_geom_bond_publ_flag
C1 C2 . 1.324(2) yes
C1 C8A . 1.487(2) ?
C2 C3 . 1.478(3) yes
C3 C3A . 1.526(2) ?
C3A C3B . 1.5024(18) ?
C3A C8A . 1.548(2) yes
C3B C7A . 1.3804(17) yes
C3B C4 . 1.3824(17) ?
C4 C5 . 1.3848(17) ?
C5 C6 . 1.3925(17) ?
C5 O11 . 1.4151(14) yes
C6 C7 . 1.4051(16) ?
C6 C9 . 1.5009(17) ?
C7 C7A . 1.3850(17) ?
C7 C10 . 1.5067(19) ?
C7A O8 . 1.3762(13) yes
O8 C8A . 1.4597(17) yes
O11 C13 . 1.3459(14) yes
O12 C13 . 1.1986(14) yes
C13 C14 . 1.4880(16) ?
C14 C19 . 1.3862(17) ?
C14 C15 . 1.3877(17) ?
C15 C16 . 1.3816(19) ?
C16 C17 . 1.375(2) ?
C17 C18 . 1.376(2) ?
C18 C19 . 1.3858(17) ?
